data_2221553
loop_
_publ_author_name
'L\"offler, Philipp M. G.'
'Ulven, Trond'
'Bond, Andrew D.'

_publ_section_title
;
 Ethyl
 2-(1,2,3,4-tetrahydrospiro[carbazole-3,2'-[1,3]dioxolan]-9-yl)acetate
;
_journal_coeditor_code XU2485
_journal_issue 4
_journal_name_full 'Acta Crystallographica Section E'
_journal_page_first o685
_journal_paper_doi 10.1107/S160053680900748X
_journal_volume 65
_journal_year 2009
_chemical_formula_iupac 'C18 H21 N O4'
_chemical_formula_moiety 'C18 H21 N O4'
_chemical_formula_sum 'C18 H21 N O4'
_chemical_formula_weight 315.36
_chemical_name_systematic
;
Ethyl 2-(1,2,3,4-tetrahydrospiro[carbazole-3,2'-[1,3]dioxolan]-9-yl)acetate
;
_space_group_IT_number 14
_symmetry_cell_setting monoclinic
_symmetry_space_group_name_Hall '-P 2ybc'
_symmetry_space_group_name_H-M 'P 1 21/c 1'
_atom_sites_solution_hydrogens geom
_atom_sites_solution_primary direct
_atom_sites_solution_secondary difmap
_audit_creation_method SHELXL-97
_cell_angle_alpha 90.00
_cell_angle_beta 105.6290(10)
_cell_angle_gamma 90.00
_cell_formula_units_Z 4
_cell_length_a 10.5533(4)
_cell_length_b 17.3773(6)
_cell_length_c 8.9637(3)
_cell_measurement_reflns_used 7203
_cell_measurement_temperature 180(2)
_cell_measurement_theta_max 28.22
_cell_measurement_theta_min 2.00
_cell_volume 1583.06(10)
_computing_cell_refinement 'SAINT (Bruker, 2003)'
_computing_data_collection 'APEX2 (Bruker, 2004)'
_computing_data_reduction 'SAINT (Bruker, 2003)'
_computing_molecular_graphics 'SHELXTL (Sheldrick, 2008)'
_computing_publication_material 'SHELXTL (Sheldrick, 2008)'
_computing_structure_refinement 'SHELXL97 (Sheldrick, 2008)'
_computing_structure_solution 'SHELXS97 (Sheldrick, 2008)'
_diffrn_ambient_temperature 180(2)
_diffrn_measured_fraction_theta_full 0.983
_diffrn_measured_fraction_theta_max 0.983
_diffrn_measurement_device_type 'Bruker-Nonius X8 APEXII CCD'
_diffrn_measurement_method 'thin-slice \w and \f scans'
_diffrn_radiation_monochromator graphite
_diffrn_radiation_source 'fine-focus sealed tube'
_diffrn_radiation_type MoK\a
_diffrn_radiation_wavelength 0.71073
_diffrn_reflns_av_R_equivalents 0.0245
_diffrn_reflns_av_sigmaI/netI 0.0165
_diffrn_reflns_limit_h_max 13
_diffrn_reflns_limit_h_min -13
_diffrn_reflns_limit_k_max 21
_diffrn_reflns_limit_k_min -23
_diffrn_reflns_limit_l_max 11
_diffrn_reflns_limit_l_min -11
_diffrn_reflns_number 25055
_diffrn_reflns_theta_full 28.29
_diffrn_reflns_theta_max 28.29
_diffrn_reflns_theta_min 3.54
_diffrn_standards_number 0
_exptl_absorpt_coefficient_mu 0.093
_exptl_absorpt_correction_T_max 0.991
_exptl_absorpt_correction_T_min 0.847
_exptl_absorpt_correction_type multi-scan
_exptl_absorpt_process_details '(SADABS; Sheldrick, 2003)'
_exptl_crystal_colour brown
_exptl_crystal_density_diffrn 1.323
_exptl_crystal_density_method 'not measured'
_exptl_crystal_description plate
_exptl_crystal_F_000 672
_exptl_crystal_size_max 0.50
_exptl_crystal_size_mid 0.50
_exptl_crystal_size_min 0.10
_refine_diff_density_max 0.277
_refine_diff_density_min -0.249
_refine_ls_extinction_method none
_refine_ls_goodness_of_fit_ref 1.043
_refine_ls_hydrogen_treatment constr
_refine_ls_matrix_type full
_refine_ls_number_parameters 208
_refine_ls_number_reflns 3851
_refine_ls_number_restraints 0
_refine_ls_restrained_S_all 1.043
_refine_ls_R_factor_all 0.0495
_refine_ls_R_factor_gt 0.0396
_refine_ls_shift/su_max 0.000
_refine_ls_shift/su_mean 0.000
_refine_ls_structure_factor_coef Fsqd
_refine_ls_weighting_details 'calc w=1/[\s^2^(Fo^2^)+(0.0568P)^2^+0.4296P] where P=(Fo^2^+2Fc^2^)/3'
_refine_ls_weighting_scheme calc
_refine_ls_wR_factor_gt 0.1049
_refine_ls_wR_factor_ref 0.1121
_reflns_number_gt 3174
_reflns_number_total 3851
_reflns_threshold_expression I>2\s(I)
_cod_data_source_file xu2485.cif
_cod_data_source_block I
_cod_original_cell_volume 1583.05(10)
_cod_original_sg_symbol_H-M 'P 21/c'
_cod_database_code 2221553
_cod_database_fobs_code 2221553

loop_
_symmetry_equiv_pos_as_xyz
'x, y, z'
'-x, y+1/2, -z+1/2'
'-x, -y, -z'
'x, -y-1/2, z-1/2'

loop_
_atom_site_type_symbol
_atom_site_label
_atom_site_fract_x
_atom_site_fract_y
_atom_site_fract_z
_atom_site_U_iso_or_equiv
_atom_site_adp_type
_atom_site_calc_flag
_atom_site_refinement_flags
_atom_site_occupancy
_atom_site_disorder_assembly
_atom_site_disorder_group
O O1 1.21234(9) 0.15818(7) 1.12008(10) 0.0460(3) Uani d . 1 . .
O O2 1.17774(8) 0.16828(5) 0.85930(9) 0.0310(2) Uani d . 1 . .
O O3 0.54620(9) 0.18009(6) 0.72948(11) 0.0431(2) Uani d . 1 . .
O O4 0.48419(8) 0.12028(5) 0.50032(10) 0.0319(2) Uani d . 1 . .
N N1 0.76683(9) 0.24098(6) 0.66065(11) 0.0269(2) Uani d . 1 . .
C C1 0.76918(11) 0.32014(7) 0.67550(13) 0.0271(2) Uani d . 1 . .
C C2 0.68683(13) 0.37599(8) 0.58858(16) 0.0375(3) Uani d . 1 . .
H H2A 0.6137 0.3624 0.5048 0.045 Uiso calc R 1 . .
C C3 0.71574(15) 0.45191(8) 0.62915(18) 0.0459(3) Uani d . 1 . .
H H3A 0.6611 0.4912 0.5719 0.055 Uiso calc R 1 . .
C C4 0.82262(15) 0.47257(8) 0.75148(18) 0.0428(3) Uani d . 1 . .
H H4A 0.8399 0.5254 0.7756 0.051 Uiso calc R 1 . .
C C5 0.90393(13) 0.41716(7) 0.83833(15) 0.0339(3) Uani d . 1 . .
H H5A 0.9766 0.4316 0.9219 0.041 Uiso calc R 1 . .
C C6 0.87768(11) 0.33951(6) 0.80135(13) 0.0263(2) Uani d . 1 . .
C C7 0.93961(10) 0.26886(6) 0.86264(13) 0.0256(2) Uani d . 1 . .
C C8 1.06186(12) 0.25587(8) 0.99027(14) 0.0324(3) Uani d . 1 . .
H H8A 1.0427 0.2630 1.0916 0.039 Uiso calc R 1 . .
H H8B 1.1296 0.2940 0.9825 0.039 Uiso calc R 1 . .
C C9 1.11382(11) 0.17469(7) 0.98003(13) 0.0305(3) Uani d . 1 . .
C C10 1.00563(12) 0.11489(7) 0.95185(14) 0.0334(3) Uani d . 1 . .
H H10A 0.9625 0.1170 1.0371 0.040 Uiso calc R 1 . .
H H10B 1.0448 0.0631 0.9526 0.040 Uiso calc R 1 . .
C C11 0.90183(12) 0.12724(7) 0.79701(14) 0.0311(3) Uani d . 1 . .
H H11A 0.9359 0.1086 0.7109 0.037 Uiso calc R 1 . .
H H11B 0.8213 0.0977 0.7958 0.037 Uiso calc R 1 . .
C C12 0.86989(10) 0.21090(6) 0.77637(13) 0.0255(2) Uani d . 1 . .
C C13 1.33628(14) 0.16069(11) 1.09153(17) 0.0486(4) Uani d . 1 . .
H H13A 1.3774 0.1090 1.1043 0.058 Uiso calc R 1 . .
H H13B 1.3950 0.1968 1.1636 0.058 Uiso calc R 1 . .
C C14 1.31189(12) 0.18790(9) 0.92705(15) 0.0398(3) Uani d . 1 . .
H H14A 1.3257 0.2441 0.9228 0.048 Uiso calc R 1 . .
H H14B 1.3704 0.1612 0.8740 0.048 Uiso calc R 1 . .
C C15 0.67326(11) 0.19717(7) 0.54503(13) 0.0290(2) Uani d . 1 . .
H H15A 0.7192 0.1537 0.5107 0.035 Uiso calc R 1 . .
H H15B 0.6361 0.2304 0.4540 0.035 Uiso calc R 1 . .
C C16 0.56219(11) 0.16596(6) 0.60498(13) 0.0264(2) Uani d . 1 . .
C C17 0.37837(12) 0.08256(8) 0.54942(15) 0.0373(3) Uani d . 1 . .
H H17A 0.3230 0.1215 0.5826 0.045 Uiso calc R 1 . .
H H17B 0.4156 0.0477 0.6377 0.045 Uiso calc R 1 . .
C C18 0.29786(13) 0.03789(8) 0.41509(16) 0.0407(3) Uani d . 1 . .
H H18A 0.2259 0.0120 0.4450 0.061 Uiso calc R 1 . .
H H18B 0.3534 -0.0006 0.3835 0.061 Uiso calc R 1 . .
H H18C 0.2613 0.0729 0.3285 0.061 Uiso calc R 1 . .

loop_
_atom_site_aniso_label
_atom_site_aniso_U_11
_atom_site_aniso_U_22
_atom_site_aniso_U_33
_atom_site_aniso_U_12
_atom_site_aniso_U_13
_atom_site_aniso_U_23
O1 0.0307(5) 0.0794(7) 0.0284(5) 0.0149(5) 0.0090(4) 0.0144(4)
O2 0.0270(4) 0.0428(5) 0.0261(4) 0.0009(3) 0.0119(3) 0.0002(3)
O3 0.0339(5) 0.0658(6) 0.0338(5) -0.0159(4) 0.0163(4) -0.0132(4)
O4 0.0255(4) 0.0388(5) 0.0317(4) -0.0088(3) 0.0081(3) -0.0039(3)
N1 0.0220(5) 0.0306(5) 0.0275(5) -0.0043(4) 0.0057(4) -0.0010(4)
C1 0.0241(5) 0.0308(6) 0.0295(5) -0.0023(4) 0.0126(4) 0.0011(4)
C2 0.0323(6) 0.0439(7) 0.0371(6) 0.0055(5) 0.0106(5) 0.0077(5)
C3 0.0507(8) 0.0371(7) 0.0540(8) 0.0124(6) 0.0211(7) 0.0119(6)
C4 0.0532(8) 0.0284(6) 0.0553(8) 0.0005(6) 0.0294(7) -0.0007(6)
C5 0.0356(6) 0.0329(6) 0.0385(6) -0.0058(5) 0.0193(5) -0.0072(5)
C6 0.0247(5) 0.0302(6) 0.0280(5) -0.0022(4) 0.0138(4) -0.0017(4)
C7 0.0227(5) 0.0307(6) 0.0256(5) -0.0016(4) 0.0100(4) -0.0027(4)
C8 0.0264(6) 0.0425(7) 0.0270(6) 0.0004(5) 0.0051(4) -0.0068(5)
C9 0.0264(6) 0.0444(7) 0.0221(5) 0.0054(5) 0.0092(4) 0.0046(5)
C10 0.0331(6) 0.0362(6) 0.0350(6) 0.0046(5) 0.0160(5) 0.0083(5)
C11 0.0299(6) 0.0284(6) 0.0361(6) -0.0026(4) 0.0109(5) -0.0010(5)
C12 0.0216(5) 0.0300(6) 0.0263(5) -0.0019(4) 0.0088(4) -0.0005(4)
C13 0.0301(7) 0.0766(11) 0.0369(7) -0.0055(7) 0.0054(5) -0.0011(7)
C14 0.0288(6) 0.0552(8) 0.0383(7) -0.0054(6) 0.0142(5) -0.0041(6)
C15 0.0241(5) 0.0381(6) 0.0252(5) -0.0066(5) 0.0073(4) -0.0031(5)
C16 0.0204(5) 0.0315(6) 0.0265(5) -0.0005(4) 0.0050(4) 0.0002(4)
C17 0.0277(6) 0.0442(7) 0.0404(7) -0.0096(5) 0.0099(5) 0.0018(6)
C18 0.0340(7) 0.0403(7) 0.0445(7) -0.0114(5) 0.0049(5) 0.0023(6)

loop_
_atom_type_symbol
_atom_type_description
_atom_type_scat_dispersion_real
_atom_type_scat_dispersion_imag
_atom_type_scat_source
C C 0.0033 0.0016 'International Tables Vol C Tables 4.2.6.8 and 6.1.1.4'
H H 0.0000 0.0000 'International Tables Vol C Tables 4.2.6.8 and 6.1.1.4'
N N 0.0061 0.0033 'International Tables Vol C Tables 4.2.6.8 and 6.1.1.4'
O O 0.0106 0.0060 'International Tables Vol C Tables 4.2.6.8 and 6.1.1.4'

loop_
_geom_angle_atom_site_label_1
_geom_angle_atom_site_label_2
_geom_angle_atom_site_label_3
_geom_angle_site_symmetry_1
_geom_angle_site_symmetry_3
_geom_angle
_geom_angle_publ_flag
C13 O1 C9 . . 109.16(9) ?
C14 O2 C9 . . 106.09(9) ?
C16 O4 C17 . . 115.65(9) ?
C1 N1 C12 . . 108.24(9) ?
C1 N1 C15 . . 125.89(10) ?
C12 N1 C15 . . 125.87(10) ?
N1 C1 C2 . . 130.37(11) ?
N1 C1 C6 . . 107.66(10) ?
C2 C1 C6 . . 121.97(11) ?
C3 C2 C1 . . 117.28(13) ?
C3 C2 H2A . . 121.4 ?
C1 C2 H2A . . 121.4 ?
C2 C3 C4 . . 121.92(13) ?
C2 C3 H3A . . 119.0 ?
C4 C3 H3A . . 119.0 ?
C5 C4 C3 . . 120.83(13) ?
C5 C4 H4A . . 119.6 ?
C3 C4 H4A . . 119.6 ?
C4 C5 C6 . . 119.03(12) ?
C4 C5 H5A . . 120.5 ?
C6 C5 H5A . . 120.5 ?
C5 C6 C1 . . 118.98(11) ?
C5 C6 C7 . . 134.14(11) ?
C1 C6 C7 . . 106.87(10) ?
C12 C7 C6 . . 107.24(10) ?
C12 C7 C8 . . 123.20(11) ?
C6 C7 C8 . . 129.47(10) ?
C7 C8 C9 . . 110.13(10) ?
C7 C8 H8A . . 109.6 ?
C9 C8 H8A . . 109.6 ?
C7 C8 H8B . . 109.6 ?
C9 C8 H8B . . 109.6 ?
H8A C8 H8B . . 108.1 ?
O2 C9 O1 . . 105.70(9) ?
O2 C9 C10 . . 108.03(10) ?
O1 C9 C10 . . 110.29(10) ?
O2 C9 C8 . . 111.67(10) ?
O1 C9 C8 . . 108.76(10) ?
C10 C9 C8 . . 112.19(10) ?
C9 C10 C11 . . 112.18(10) ?
C9 C10 H10A . . 109.2 ?
C11 C10 H10A . . 109.2 ?
C9 C10 H10B . . 109.2 ?
C11 C10 H10B . . 109.2 ?
H10A C10 H10B . . 107.9 ?
C12 C11 C10 . . 109.32(10) ?
C12 C11 H11A . . 109.8 ?
C10 C11 H11A . . 109.8 ?
C12 C11 H11B . . 109.8 ?
C10 C11 H11B . . 109.8 ?
H11A C11 H11B . . 108.3 ?
C7 C12 N1 . . 109.97(10) ?
C7 C12 C11 . . 125.57(10) ?
N1 C12 C11 . . 124.41(10) ?
O1 C13 C14 . . 105.53(11) ?
O1 C13 H13A . . 110.6 ?
C14 C13 H13A . . 110.6 ?
O1 C13 H13B . . 110.6 ?
C14 C13 H13B . . 110.6 ?
H13A C13 H13B . . 108.8 ?
O2 C14 C13 . . 103.35(10) ?
O2 C14 H14A . . 111.1 ?
C13 C14 H14A . . 111.1 ?
O2 C14 H14B . . 111.1 ?
C13 C14 H14B . . 111.1 ?
H14A C14 H14B . . 109.1 ?
N1 C15 C16 . . 112.31(9) ?
N1 C15 H15A . . 109.1 ?
C16 C15 H15A . . 109.1 ?
N1 C15 H15B . . 109.1 ?
C16 C15 H15B . . 109.1 ?
H15A C15 H15B . . 107.9 ?
O3 C16 O4 . . 124.27(10) ?
O3 C16 C15 . . 124.99(10) ?
O4 C16 C15 . . 110.74(9) ?
O4 C17 C18 . . 107.80(10) ?
O4 C17 H17A . . 110.1 ?
C18 C17 H17A . . 110.1 ?
O4 C17 H17B . . 110.1 ?
C18 C17 H17B . . 110.1 ?
H17A C17 H17B . . 108.5 ?
C17 C18 H18A . . 109.5 ?
C17 C18 H18B . . 109.5 ?
H18A C18 H18B . . 109.5 ?
C17 C18 H18C . . 109.5 ?
H18A C18 H18C . . 109.5 ?
H18B C18 H18C . . 109.5 ?

loop_
_geom_bond_atom_site_label_1
_geom_bond_atom_site_label_2
_geom_bond_site_symmetry_2
_geom_bond_distance
_geom_bond_publ_flag
O1 C13 . 1.3995(17) ?
O1 C9 . 1.4268(14) ?
O2 C14 . 1.4233(15) ?
O2 C9 . 1.4254(13) ?
O3 C16 . 1.1982(14) ?
O4 C16 . 1.3311(14) ?
O4 C17 . 1.4613(14) ?
N1 C1 . 1.3817(15) ?
N1 C12 . 1.3872(14) ?
N1 C15 . 1.4412(14) ?
C1 C2 . 1.3926(17) ?
C1 C6 . 1.4146(16) ?
C2 C3 . 1.381(2) ?
C2 H2A . 0.950 ?
C3 C4 . 1.392(2) ?
C3 H3A . 0.950 ?
C4 C5 . 1.382(2) ?
C4 H4A . 0.950 ?
C5 C6 . 1.3993(16) ?
C5 H5A . 0.950 ?
C6 C7 . 1.4293(16) ?
C7 C12 . 1.3591(16) ?
C7 C8 . 1.4929(15) ?
C8 C9 . 1.5252(18) ?
C8 H8A . 0.990 ?
C8 H8B . 0.990 ?
C9 C10 . 1.5140(18) ?
C10 C11 . 1.5340(17) ?
C10 H10A . 0.990 ?
C10 H10B . 0.990 ?
C11 C12 . 1.4926(16) ?
C11 H11A . 0.990 ?
C11 H11B . 0.990 ?
C13 C14 . 1.503(2) ?
C13 H13A . 0.990 ?
C13 H13B . 0.990 ?
C14 H14A . 0.990 ?
C14 H14B . 0.990 ?
C15 C16 . 1.5154(15) ?
C15 H15A . 0.990 ?
C15 H15B . 0.990 ?
C17 C18 . 1.4910(18) ?
C17 H17A . 0.990 ?
C17 H17B . 0.990 ?
C18 H18A . 0.980 ?
C18 H18B . 0.980 ?
C18 H18C . 0.980 ?

loop_
_geom_torsion_atom_site_label_1
_geom_torsion_atom_site_label_2
_geom_torsion_atom_site_label_3
_geom_torsion_atom_site_label_4
_geom_torsion_site_symmetry_1
_geom_torsion_site_symmetry_2
_geom_torsion_site_symmetry_3
_geom_torsion_site_symmetry_4
_geom_torsion
_geom_torsion_publ_flag
C12 N1 C1 C2 . . . . -179.74(11) ?
C15 N1 C1 C2 . . . . 0.15(19) ?
C12 N1 C1 C6 . . . . 1.15(12) ?
C15 N1 C1 C6 . . . . -178.96(9) ?
N1 C1 C2 C3 . . . . -178.46(12) ?
C6 C1 C2 C3 . . . . 0.54(18) ?
C1 C2 C3 C4 . . . . 0.1(2) ?
C2 C3 C4 C5 . . . . -0.5(2) ?
C3 C4 C5 C6 . . . . 0.20(19) ?
C4 C5 C6 C1 . . . . 0.41(16) ?
C4 C5 C6 C7 . . . . 179.11(12) ?
N1 C1 C6 C5 . . . . 178.40(10) ?
C2 C1 C6 C5 . . . . -0.80(16) ?
N1 C1 C6 C7 . . . . -0.62(11) ?
C2 C1 C6 C7 . . . . -179.82(10) ?
C5 C6 C7 C12 . . . . -178.95(12) ?
C1 C6 C7 C12 . . . . -0.15(12) ?
C5 C6 C7 C8 . . . . -2.3(2) ?
C1 C6 C7 C8 . . . . 176.51(11) ?
C12 C7 C8 C9 . . . . 14.73(15) ?
C6 C7 C8 C9 . . . . -161.45(11) ?
C14 O2 C9 O1 . . . . -29.21(13) ?
C14 O2 C9 C10 . . . . -147.26(10) ?
C14 O2 C9 C8 . . . . 88.91(12) ?
C13 O1 C9 O2 . . . . 14.11(14) ?
C13 O1 C9 C10 . . . . 130.64(12) ?
C13 O1 C9 C8 . . . . -105.93(13) ?
C7 C8 C9 O2 . . . . 76.13(12) ?
C7 C8 C9 O1 . . . . -167.60(9) ?
C7 C8 C9 C10 . . . . -45.32(13) ?
O2 C9 C10 C11 . . . . -61.20(12) ?
O1 C9 C10 C11 . . . . -176.27(9) ?
C8 C9 C10 C11 . . . . 62.32(13) ?
C9 C10 C11 C12 . . . . -43.12(13) ?
C6 C7 C12 N1 . . . . 0.87(12) ?
C8 C7 C12 N1 . . . . -176.05(9) ?
C6 C7 C12 C11 . . . . 178.28(10) ?
C8 C7 C12 C11 . . . . 1.36(17) ?
C1 N1 C12 C7 . . . . -1.28(12) ?
C15 N1 C12 C7 . . . . 178.83(10) ?
C1 N1 C12 C11 . . . . -178.72(10) ?
C15 N1 C12 C11 . . . . 1.39(16) ?
C10 C11 C12 C7 . . . . 12.73(15) ?
C10 C11 C12 N1 . . . . -170.22(10) ?
C9 O1 C13 C14 . . . . 5.60(16) ?
C9 O2 C14 C13 . . . . 31.96(14) ?
O1 C13 C14 O2 . . . . -23.07(16) ?
C1 N1 C15 C16 . . . . -97.30(13) ?
C12 N1 C15 C16 . . . . 82.58(13) ?
C17 O4 C16 O3 . . . . -3.87(17) ?
C17 O4 C16 C15 . . . . 176.02(10) ?
N1 C15 C16 O3 . . . . 5.41(17) ?
N1 C15 C16 O4 . . . . -174.47(9) ?
C16 O4 C17 C18 . . . . 176.84(10) ?

loop_
_cod_related_entry_id
_cod_related_entry_database
_cod_related_entry_code
1 ChemSpider 9658697
